data_7240573
loop_
_publ_author_name
'Liu, Qing'
'Tan, Jing-Yi'
'Zhang, Jian-Yong'
'Zhang, Na'
'Deng, Wei'

_publ_section_title
;
 R-Substituent induced structural diversity, synergistic effect and highly
 selective luminescence sensing for Fe3+ detection by post-synthetically
 modified Cd-MOFs
;
_journal_name_full CrystEngComm
_journal_paper_doi 10.1039/D0CE00476F
_journal_year 2020
_chemical_formula_sum 'C26 H19 Cd N7 O8'
_chemical_formula_weight 669.88
_space_group_crystal_system monoclinic
_space_group_IT_number 15
_space_group_name_Hall '-C 2yc'
_space_group_name_H-M_alt 'C 1 2/c 1'
_atom_sites_solution_hydrogens geom
_audit_creation_method SHELXL-2014/7
_audit_update_record
;
2019-12-19 deposited with the CCDC.	2020-05-13 downloaded from the CCDC.
;
_cell_angle_alpha 90
_cell_angle_beta 95.622(3)
_cell_angle_gamma 90
_cell_formula_units_Z 8
_cell_length_a 16.1586(6)
_cell_length_b 13.6399(6)
_cell_length_c 24.0329(8)
_cell_measurement_reflns_used 3730
_cell_measurement_temperature 150(2)
_cell_measurement_theta_max 70.301
_cell_measurement_theta_min 4.256
_cell_volume 5271.4(4)
_computing_structure_refinement 'SHELXL-2014/7 (Sheldrick, 2014)'
_diffrn_ambient_temperature 150(2)
_diffrn_measured_fraction_theta_full 0.997
_diffrn_measured_fraction_theta_max 0.981
_diffrn_measurement_device_type 'CCD area detector'
_diffrn_measurement_method 'phi and omega scans'
_diffrn_radiation_type CuK\a
_diffrn_radiation_wavelength 1.54178
_diffrn_reflns_av_R_equivalents 0.0293
_diffrn_reflns_av_unetI/netI 0.0391
_diffrn_reflns_Laue_measured_fraction_full 0.997
_diffrn_reflns_Laue_measured_fraction_max 0.981
_diffrn_reflns_limit_h_max 10
_diffrn_reflns_limit_h_min -19
_diffrn_reflns_limit_k_max 16
_diffrn_reflns_limit_k_min -16
_diffrn_reflns_limit_l_max 29
_diffrn_reflns_limit_l_min -26
_diffrn_reflns_number 10079
_diffrn_reflns_point_group_measured_fraction_full 0.997
_diffrn_reflns_point_group_measured_fraction_max 0.981
_diffrn_reflns_theta_full 67.679
_diffrn_reflns_theta_max 70.609
_diffrn_reflns_theta_min 3.696
_diffrn_source 'fine-focus sealed tube'
_exptl_absorpt_coefficient_mu 7.208
_exptl_absorpt_correction_type multi-scan
_exptl_absorpt_process_details SADABS
_exptl_crystal_colour yellow
_exptl_crystal_density_diffrn 1.688
_exptl_crystal_description rod
_exptl_crystal_F_000 2688
_exptl_crystal_size_max 0.250
_exptl_crystal_size_mid 0.120
_exptl_crystal_size_min 0.080
_exptl_transmission_factor_max 1.000
_exptl_transmission_factor_min 0.0767
_platon_squeeze_details
;
;
_refine_diff_density_max 0.724
_refine_diff_density_min -0.782
_refine_diff_density_rms 0.095
_refine_ls_extinction_coef 0.00008(2)
_refine_ls_extinction_expression Fc^*^=kFc[1+0.001xFc^2^\l^3^/sin(2\q)]^-1/4^
_refine_ls_extinction_method 'SHELXL-2014/7 (Sheldrick 2014'
_refine_ls_goodness_of_fit_ref 1.062
_refine_ls_hydrogen_treatment constr
_refine_ls_matrix_type full
_refine_ls_number_parameters 362
_refine_ls_number_reflns 4956
_refine_ls_number_restraints 0
_refine_ls_restrained_S_all 1.062
_refine_ls_R_factor_all 0.0494
_refine_ls_R_factor_gt 0.0427
_refine_ls_shift/su_max 0.001
_refine_ls_shift/su_mean 0.000
_refine_ls_structure_factor_coef Fsqd
_refine_ls_weighting_details 'w=1/[\s^2^(Fo^2^)+(0.1000P)^2^] where P=(Fo^2^+2Fc^2^)/3'
_refine_ls_weighting_scheme calc
_refine_ls_wR_factor_gt 0.1377
_refine_ls_wR_factor_ref 0.1447
_reflns_Friedel_coverage 0.000
_reflns_number_gt 4310
_reflns_number_total 4956
_reflns_threshold_expression 'I > 2\s(I)'
_cod_data_source_file d0ce00476f2.cif
_cod_data_source_block 2
_cod_original_sg_symbol_H-M 'C 2/c'
_cod_database_code 7240573
_shelx_shelxl_version_number 2014/7
_shelx_space_group_comment
;
The symmetry employed for this shelxl refinement is uniquely defined
by the following loop, which should always be used as a source of
symmetry information in preference to the above space-group names.
They are only intended as comments.
;
_shelx_estimated_absorpt_t_min 0.266
_shelx_estimated_absorpt_t_max 0.596

loop_
_space_group_symop_operation_xyz
'x, y, z'
'-x, y, -z+1/2'
'x+1/2, y+1/2, z'
'-x+1/2, y+1/2, -z+1/2'
'-x, -y, -z'
'x, -y, z-1/2'
'-x+1/2, -y+1/2, -z'
'x+1/2, -y+1/2, z-1/2'

loop_
_atom_site_label
_atom_site_type_symbol
_atom_site_fract_x
_atom_site_fract_y
_atom_site_fract_z
_atom_site_U_iso_or_equiv
_atom_site_adp_type
_atom_site_occupancy
_atom_site_site_symmetry_order
_atom_site_calc_flag
_atom_site_refinement_flags_posn
_atom_site_refinement_flags_adp
_atom_site_refinement_flags_occupancy
_atom_site_disorder_assembly
_atom_site_disorder_group
Cd1 Cd 0.36747(2) 0.25484(2) 0.47583(2) 0.02151(15) Uani 1 1 d . . . . .
N1 N 0.2919(2) 0.1831(3) 0.40048(13) 0.0245(7) Uani 1 1 d . . . . .
O1 O 0.4984(2) 0.2678(2) 0.44280(15) 0.0340(7) Uani 1 1 d . . . . .
N5 N 0.1070(2) 0.0761(3) 0.22904(13) 0.0283(8) Uani 1 1 d . . . . .
C16 C 0.0638(3) 0.0182(3) 0.19166(16) 0.0264(9) Uani 1 1 d . . . . .
C15 C 0.2453(3) 0.0327(3) 0.35742(18) 0.0358(11) Uani 1 1 d . . . . .
H15A H 0.2451 -0.0355 0.3581 0.043 Uiso 1 1 calc R U . . .
C14 C 0.0137(3) 0.0680(3) 0.14443(17) 0.0269(9) Uani 1 1 d . . . . .
N6 N 0.0622(2) -0.0798(3) 0.19202(14) 0.0270(8) Uani 1 1 d . . . . .
C13 C 0.2030(3) 0.1860(3) 0.31428(17) 0.0269(8) Uani 1 1 d . . . . .
H13A H 0.1745 0.2222 0.2857 0.032 Uiso 1 1 calc R U . . .
N4 N 0.1544(2) -0.0703(3) 0.27510(14) 0.0289(8) Uani 1 1 d . . . . .
C12 C -0.0143(3) 0.0168(3) 0.09623(17) 0.0289(9) Uani 1 1 d . . . . .
H12A H -0.0032 -0.0498 0.0929 0.035 Uiso 1 1 calc R U . . .
C11 C 0.2008(3) 0.0835(3) 0.31414(17) 0.0275(9) Uani 1 1 d . . . . .
C10 C 0.1512(3) 0.0276(3) 0.26988(17) 0.0269(9) Uani 1 1 d . . . . .
C9 C 0.2898(3) 0.0852(3) 0.39937(17) 0.0299(9) Uani 1 1 d . . . . .
H9A H 0.3197 0.0509 0.4281 0.036 Uiso 1 1 calc R U . . .
C8 C -0.0058(3) 0.1665(3) 0.14809(17) 0.0293(9) Uani 1 1 d . . . . .
H8A H 0.0113 0.2025 0.1800 0.035 Uiso 1 1 calc R U . . .
C7 C 0.1102(3) -0.2280(3) 0.24018(18) 0.0262(9) Uani 1 1 d . . . . .
C6 C 0.1090(3) -0.1199(3) 0.23521(16) 0.0239(8) Uani 1 1 d . . . . .
C5 C 0.1502(3) -0.2726(3) 0.2871(2) 0.0364(11) Uani 1 1 d . . . . .
H5A H 0.1766 -0.2350 0.3159 0.044 Uiso 1 1 calc R U . . .
C4 C 0.2491(3) 0.2319(3) 0.35862(19) 0.0242(8) Uani 1 1 d . . . . .
H4A H 0.2504 0.3000 0.3593 0.029 Uiso 1 1 calc R U . . .
C3 C 0.0713(3) -0.2876(3) 0.19823(18) 0.0305(9) Uani 1 1 d . . . . .
H3A H 0.0430 -0.2605 0.1663 0.037 Uiso 1 1 calc R U . . .
N3 N 0.1146(3) -0.4317(3) 0.25084(18) 0.0437(10) Uani 1 1 d . . . . .
C2 C 0.1503(4) -0.3737(4) 0.2907(2) 0.0444(12) Uani 1 1 d . . . . .
H2A H 0.1767 -0.4027 0.3227 0.053 Uiso 1 1 calc R U . . .
C1 C 0.0762(3) -0.3888(3) 0.2054(2) 0.0404(11) Uani 1 1 d . . . . .
H1A H 0.0513 -0.4286 0.1771 0.048 Uiso 1 1 calc R U . . .
O6 O 0.8803(3) 0.2424(3) 0.4284(2) 0.0539(12) Uani 1 1 d . . . . .
N7 N 0.8077(3) 0.2679(3) 0.42783(17) 0.0299(8) Uani 1 1 d . . . . .
O5 O 0.7861(2) 0.3533(2) 0.42669(15) 0.0422(8) Uani 1 1 d . . . . .
O2 O 0.4680(2) 0.1201(3) 0.47113(18) 0.0568(11) Uani 1 1 d . . . . .
C25 C 0.6638(2) 0.2201(3) 0.43792(16) 0.0217(8) Uani 1 1 d . . . . .
H25A H 0.6481 0.2855 0.4339 0.026 Uiso 1 1 calc R U . . .
C24 C 0.6059(2) 0.1474(3) 0.44778(16) 0.0248(8) Uani 1 1 d . . . . .
C23 C 0.6302(2) 0.0502(3) 0.45358(16) 0.0244(8) Uani 1 1 d . . . . .
H23A H 0.5917 0.0027 0.4612 0.029 Uiso 1 1 calc R U . . .
C22 C 0.7458(2) 0.1914(3) 0.43430(16) 0.0223(8) Uani 1 1 d . . . . .
C20 C 0.5174(3) 0.1808(3) 0.45416(17) 0.0298(9) Uani 1 1 d . . . . .
C30 C 0.7705(2) 0.0945(3) 0.43882(16) 0.0243(8) Uani 1 1 d . . . . .
H30A H 0.8256 0.0772 0.4357 0.029 Uiso 1 1 calc R U . . .
C31 C 0.7122(2) 0.0236(3) 0.44807(15) 0.0228(8) Uani 1 1 d . . . . .
C33 C -0.0517(3) 0.2103(3) 0.10285(17) 0.0289(9) Uani 1 1 d . . . . .
H33A H -0.0650 0.2764 0.1055 0.035 Uiso 1 1 calc R U . . .
C34 C -0.0590(3) 0.0673(3) 0.05342(18) 0.0289(9) Uani 1 1 d . . . . .
H34A H -0.0771 0.0329 0.0211 0.035 Uiso 1 1 calc R U . . .
N2 N -0.0777(2) 0.1628(3) 0.05561(14) 0.0257(7) Uani 1 1 d . . . . .
C28 C 0.7413(3) -0.0825(3) 0.45510(15) 0.0251(8) Uani 1 1 d . . . . .
O4 O 0.81642(18) -0.0971(2) 0.44747(13) 0.0323(7) Uani 1 1 d . . . . .
O3 O 0.6909(2) -0.1450(2) 0.46723(13) 0.0357(7) Uani 1 1 d . . . . .

loop_
_atom_site_aniso_label
_atom_site_aniso_U_11
_atom_site_aniso_U_22
_atom_site_aniso_U_33
_atom_site_aniso_U_23
_atom_site_aniso_U_13
_atom_site_aniso_U_12
Cd1 0.0197(2) 0.0215(2) 0.0226(2) -0.00234(10) -0.00169(13) 0.00306(10)
N1 0.0257(17) 0.0246(18) 0.0220(16) -0.0023(13) -0.0043(13) 0.0047(14)
O1 0.0267(16) 0.0310(16) 0.044(2) -0.0030(14) 0.0024(14) 0.0083(13)
N5 0.0334(18) 0.0262(19) 0.0238(17) -0.0045(13) -0.0046(14) -0.0005(15)
C16 0.031(2) 0.027(2) 0.0203(19) -0.0025(16) 0.0000(16) -0.0007(17)
C15 0.049(3) 0.023(2) 0.032(2) -0.0018(18) -0.014(2) 0.005(2)
C14 0.027(2) 0.028(2) 0.025(2) -0.0006(16) -0.0003(16) 0.0004(17)
N6 0.0305(18) 0.0254(18) 0.0239(17) 0.0001(14) -0.0028(14) -0.0024(15)
C13 0.0266(19) 0.027(2) 0.026(2) 0.0041(17) -0.0042(16) 0.0031(17)
N4 0.0355(19) 0.0259(19) 0.0236(18) -0.0004(14) -0.0051(15) -0.0011(16)
C12 0.037(2) 0.023(2) 0.026(2) 0.0009(16) -0.0053(17) 0.0020(18)
C11 0.034(2) 0.025(2) 0.0220(19) -0.0017(16) -0.0039(16) 0.0025(18)
C10 0.029(2) 0.024(2) 0.026(2) 0.0011(16) -0.0049(16) 0.0009(17)
C9 0.036(2) 0.024(2) 0.027(2) 0.0016(17) -0.0125(17) 0.0053(18)
C8 0.032(2) 0.032(2) 0.023(2) -0.0031(17) -0.0010(16) 0.0016(18)
C7 0.035(2) 0.022(2) 0.022(2) -0.0011(17) 0.0023(17) -0.0023(18)
C6 0.031(2) 0.019(2) 0.0210(18) -0.0013(15) -0.0010(15) 0.0002(16)
C5 0.052(3) 0.030(2) 0.025(2) 0.0000(19) -0.005(2) 0.004(2)
C4 0.026(2) 0.0170(18) 0.030(2) -0.0035(16) 0.0006(17) 0.0015(16)
C3 0.035(2) 0.030(2) 0.026(2) 0.0003(18) 0.0021(18) -0.0058(19)
N3 0.060(3) 0.031(2) 0.040(2) 0.0028(18) 0.006(2) 0.000(2)
C2 0.060(3) 0.035(3) 0.036(3) 0.009(2) -0.004(2) 0.008(2)
C1 0.058(3) 0.028(2) 0.037(3) -0.007(2) 0.010(2) -0.009(2)
O6 0.031(2) 0.041(2) 0.094(4) -0.0058(18) 0.021(2) -0.0024(15)
N7 0.031(2) 0.0243(18) 0.035(2) -0.0016(15) 0.0049(16) -0.0014(15)
O5 0.0421(19) 0.0245(17) 0.058(2) 0.0155(15) -0.0036(16) -0.0025(14)
O2 0.0251(17) 0.052(2) 0.095(3) 0.039(2) 0.0165(18) 0.0061(16)
C25 0.0209(19) 0.0204(19) 0.0240(19) 0.0082(15) 0.0037(15) 0.0064(16)
C24 0.0183(18) 0.032(2) 0.0244(19) 0.0014(16) 0.0018(15) 0.0054(16)
C23 0.0231(19) 0.027(2) 0.0219(18) 0.0006(16) -0.0014(15) 0.0003(16)
C22 0.0199(18) 0.0192(19) 0.027(2) 0.0018(15) -0.0007(15) -0.0012(15)
C20 0.023(2) 0.039(2) 0.027(2) 0.0043(18) -0.0008(17) 0.0041(18)
C30 0.0202(18) 0.025(2) 0.028(2) 0.0003(16) 0.0024(15) 0.0052(16)
C31 0.0254(19) 0.023(2) 0.0198(18) 0.0000(15) -0.0007(15) 0.0016(16)
C33 0.030(2) 0.033(2) 0.024(2) -0.0021(17) 0.0038(17) 0.0009(19)
C34 0.029(2) 0.030(2) 0.027(2) -0.0048(17) -0.0060(16) 0.0013(18)
N2 0.0267(17) 0.0248(18) 0.0248(17) 0.0038(14) -0.0013(13) 0.0027(14)
C28 0.035(2) 0.023(2) 0.0163(17) -0.0029(15) -0.0018(15) 0.0017(17)
O4 0.0268(15) 0.0253(16) 0.0430(17) -0.0046(13) -0.0049(13) 0.0048(12)
O3 0.054(2) 0.0215(15) 0.0339(17) -0.0007(12) 0.0148(15) -0.0023(14)

loop_
_atom_type_symbol
_atom_type_description
_atom_type_scat_dispersion_real
_atom_type_scat_dispersion_imag
_atom_type_scat_source
C C 0.0181 0.0091 'International Tables Vol C Tables 4.2.6.8 and 6.1.1.4'
H H 0.0000 0.0000 'International Tables Vol C Tables 4.2.6.8 and 6.1.1.4'
N N 0.0311 0.0180 'International Tables Vol C Tables 4.2.6.8 and 6.1.1.4'
O O 0.0492 0.0322 'International Tables Vol C Tables 4.2.6.8 and 6.1.1.4'
Cd Cd 0.1185 4.6533 'International Tables Vol C Tables 4.2.6.8 and 6.1.1.4'

loop_
_geom_angle_atom_site_label_1
_geom_angle_atom_site_label_2
_geom_angle_atom_site_label_3
_geom_angle
_geom_angle_site_symmetry_1
_geom_angle_site_symmetry_3
_geom_angle_publ_flag
O4 Cd1 O3 127.16(12) 3_455 5_656 ?
O4 Cd1 N1 89.59(11) 3_455 . ?
O3 Cd1 N1 88.53(12) 5_656 . ?
O4 Cd1 N2 85.15(12) 3_455 8_556 ?
O3 Cd1 N2 88.21(12) 5_656 8_556 ?
N1 Cd1 N2 170.34(12) . 8_556 ?
O4 Cd1 O1 98.38(11) 3_455 . ?
O3 Cd1 O1 133.67(12) 5_656 . ?
N1 Cd1 O1 101.13(12) . . ?
N2 Cd1 O1 87.67(12) 8_556 . ?
O4 Cd1 O2 151.09(11) 3_455 . ?
O3 Cd1 O2 81.47(11) 5_656 . ?
N1 Cd1 O2 87.03(13) . . ?
N2 Cd1 O2 101.47(14) 8_556 . ?
O1 Cd1 O2 54.39(11) . . ?
O4 Cd1 C20 125.37(13) 3_455 . ?
O3 Cd1 C20 107.32(12) 5_656 . ?
N1 Cd1 C20 96.05(12) . . ?
N2 Cd1 C20 93.60(13) 8_556 . ?
O1 Cd1 C20 27.24(12) . . ?
O2 Cd1 C20 27.23(12) . . ?
C9 N1 C4 118.1(3) . . ?
C9 N1 Cd1 116.8(3) . . ?
C4 N1 Cd1 125.1(3) . . ?
C20 O1 Cd1 93.8(3) . . ?
C10 N5 C16 114.1(4) . . ?
N6 C16 N5 126.4(4) . . ?
N6 C16 C14 116.8(4) . . ?
N5 C16 C14 116.8(4) . . ?
C9 C15 C11 118.9(4) . . ?
C8 C14 C12 118.9(4) . . ?
C8 C14 C16 120.2(4) . . ?
C12 C14 C16 120.9(4) . . ?
C16 N6 C6 113.8(4) . . ?
C4 C13 C11 117.6(4) . . ?
C6 N4 C10 115.1(4) . . ?
C34 C12 C14 118.2(4) . . ?
C15 C11 C13 119.0(4) . . ?
C15 C11 C10 119.0(4) . . ?
C13 C11 C10 122.0(4) . . ?
N5 C10 N4 125.2(4) . . ?
N5 C10 C11 119.2(4) . . ?
N4 C10 C11 115.7(4) . . ?
N1 C9 C15 122.9(4) . . ?
C14 C8 C33 118.3(4) . . ?
C5 C7 C3 118.3(4) . . ?
C5 C7 C6 120.3(4) . . ?
C3 C7 C6 121.4(4) . . ?
N4 C6 N6 125.3(4) . . ?
N4 C6 C7 116.5(4) . . ?
N6 C6 C7 118.1(4) . . ?
C2 C5 C7 119.1(5) . . ?
N1 C4 C13 123.5(4) . . ?
C1 C3 C7 118.2(4) . . ?
C2 N3 C1 117.6(4) . . ?
N3 C2 C5 123.4(5) . . ?
N3 C1 C3 123.4(5) . . ?
O5 N7 O6 123.1(4) . . ?
O5 N7 C22 119.1(4) . . ?
O6 N7 C22 117.4(4) . . ?
C20 O2 Cd1 88.0(3) . . ?
C22 C25 C24 117.9(4) . . ?
C23 C24 C25 120.4(4) . . ?
C23 C24 C20 122.4(4) . . ?
C25 C24 C20 117.1(4) . . ?
C24 C23 C31 120.2(4) . . ?
C30 C22 C25 122.3(4) . . ?
C30 C22 N7 119.6(4) . . ?
C25 C22 N7 118.0(4) . . ?
O2 C20 O1 123.4(4) . . ?
O2 C20 C24 118.2(4) . . ?
O1 C20 C24 118.4(4) . . ?
O2 C20 Cd1 64.7(2) . . ?
O1 C20 Cd1 59.0(2) . . ?
C24 C20 Cd1 173.0(3) . . ?
C22 C30 C31 119.0(4) . . ?
C30 C31 C23 120.2(4) . . ?
C30 C31 C28 118.2(3) . . ?
C23 C31 C28 121.5(4) . . ?
N2 C33 C8 123.7(4) . . ?
N2 C34 C12 124.0(4) . . ?
C33 N2 C34 116.7(4) . . ?
C33 N2 Cd1 122.0(3) . 8_455 ?
C34 N2 Cd1 120.5(3) . 8_455 ?
O3 C28 O4 126.3(4) . . ?
O3 C28 C31 118.6(4) . . ?
O4 C28 C31 115.1(4) . . ?
C28 O4 Cd1 115.2(3) . 3_545 ?
C28 O3 Cd1 155.8(3) . 5_656 ?

loop_
_geom_bond_atom_site_label_1
_geom_bond_atom_site_label_2
_geom_bond_distance
_geom_bond_site_symmetry_2
_geom_bond_publ_flag
Cd1 O4 2.261(3) 3_455 ?
Cd1 O3 2.293(3) 5_656 ?
Cd1 N1 2.301(3) . ?
Cd1 N2 2.321(3) 8_556 ?
Cd1 O1 2.338(3) . ?
Cd1 O2 2.463(4) . ?
Cd1 C20 2.722(4) . ?
N1 C9 1.336(5) . ?
N1 C4 1.341(5) . ?
O1 C20 1.249(5) . ?
N5 C10 1.332(5) . ?
N5 C16 1.339(5) . ?
C16 N6 1.337(5) . ?
C16 C14 1.492(6) . ?
C15 C9 1.380(6) . ?
C15 C11 1.391(6) . ?
C14 C8 1.385(6) . ?
C14 C12 1.390(6) . ?
N6 C6 1.340(5) . ?
C13 C4 1.388(6) . ?
C13 C11 1.398(6) . ?
N4 C6 1.333(5) . ?
N4 C10 1.341(5) . ?
C12 C34 1.382(6) . ?
C11 C10 1.479(5) . ?
C8 C33 1.389(6) . ?
C7 C5 1.385(6) . ?
C7 C3 1.395(6) . ?
C7 C6 1.480(6) . ?
C5 C2 1.382(6) . ?
C3 C1 1.392(6) . ?
N3 C2 1.329(7) . ?
N3 C1 1.337(7) . ?
O6 N7 1.222(6) . ?
N7 O5 1.215(5) . ?
N7 C22 1.466(5) . ?
O2 C20 1.246(5) . ?
C25 C22 1.391(5) . ?
C25 C24 1.400(6) . ?
C24 C23 1.386(6) . ?
C24 C20 1.522(5) . ?
C23 C31 1.393(5) . ?
C22 C30 1.382(5) . ?
C30 C31 1.383(6) . ?
C31 C28 1.525(5) . ?
C33 N2 1.338(5) . ?
C34 N2 1.340(5) . ?
N2 Cd1 2.321(3) 8_455 ?
C28 O3 1.235(5) . ?
C28 O4 1.261(5) . ?
O4 Cd1 2.261(3) 3_545 ?
O3 Cd1 2.293(3) 5_656 ?

loop_
_platon_squeeze_void_nr
_platon_squeeze_void_average_x
_platon_squeeze_void_average_y
_platon_squeeze_void_average_z
_platon_squeeze_void_volume
_platon_squeeze_void_count_electrons
_platon_squeeze_void_content
1 0.500 0.113 0.750 158 39 ' '
2 0.000 0.387 0.250 158 39 ' '
3 0.000 0.613 0.750 158 39 ' '
4 0.500 0.887 0.250 158 39 ' '
